data_4346504
loop_
_publ_author_name
'Ojeda-Amador, Ana I'
'Mart\'inez-Mart\'inez, Antonio J'
'Kennedy, Alan R.'
'O'Hara, Charles T'

_publ_section_title
;
 Synthetic and Structural Studies of Mixed Sodium
 Bis(trimethylsilyl)amide/Sodium Halide Aggregates in the Presence of
 \h(2)-N,N-, \h(3)-N,N,N/N,O,N-, and \h(4)-N,N,N,N-Donor Ligands.
;
_journal_issue 20
_journal_name_full 'Inorganic chemistry'
_journal_page_first 9833
_journal_page_last 9844
_journal_paper_doi 10.1021/acs.inorgchem.5b01584
_journal_volume 54
_journal_year 2015
_chemical_formula_moiety 'C42 H120 Br N9 Na6 Si10'
_chemical_formula_sum 'C42 H120 Br N9 Na6 Si10'
_chemical_formula_weight 1250.21
_space_group_crystal_system monoclinic
_space_group_IT_number 4
_space_group_name_Hall 'P 2yb'
_space_group_name_H-M_alt 'P 1 21 1'
_atom_sites_solution_hydrogens geom
_audit_creation_method SHELXL-2013
_cell_angle_alpha 90
_cell_angle_beta 110.422(3)
_cell_angle_gamma 90
_cell_formula_units_Z 2
_cell_length_a 13.7374(3)
_cell_length_b 20.6050(3)
_cell_length_c 14.5508(3)
_cell_measurement_reflns_used 14778
_cell_measurement_temperature 123(2)
_cell_measurement_theta_max 28.3330
_cell_measurement_theta_min 3.1440
_cell_volume 3859.87(15)
_computing_cell_refinement
;
CrysAlisPro, Agilent Technologies,
Version 1.171.36.32 (release 02-08-2013 CrysAlis171 .NET)
(compiled Aug  2 2013,16:46:58)
;
_computing_data_collection
;
CrysAlisPro, Agilent Technologies,
Version 1.171.36.32 (release 02-08-2013 CrysAlis171 .NET)
(compiled Aug  2 2013,16:46:58)
;
_computing_data_reduction
;
CrysAlisPro, Agilent Technologies,
Version 1.171.36.32 (release 02-08-2013 CrysAlis171 .NET)
(compiled Aug  2 2013,16:46:58)
;
_computing_publication_material 'SHELXL-2013 '
_computing_structure_refinement 'SHELXL-2013 (Sheldrick, 2013)'
_diffrn_ambient_temperature 123(2)
_diffrn_measured_fraction_theta_full 0.999
_diffrn_measured_fraction_theta_max 0.907
_diffrn_measurement_device_type 'Xcalibur, Sapphire3, Gemini'
_diffrn_radiation_type MoK\a
_diffrn_radiation_wavelength 0.71073
_diffrn_reflns_av_R_equivalents 0.0377
_diffrn_reflns_av_unetI/netI 0.0662
_diffrn_reflns_Laue_measured_fraction_full 0.999
_diffrn_reflns_Laue_measured_fraction_max 0.907
_diffrn_reflns_limit_h_max 19
_diffrn_reflns_limit_h_min -18
_diffrn_reflns_limit_k_max 25
_diffrn_reflns_limit_k_min -28
_diffrn_reflns_limit_l_max 19
_diffrn_reflns_limit_l_min -20
_diffrn_reflns_number 40805
_diffrn_reflns_point_group_measured_fraction_full 0.971
_diffrn_reflns_point_group_measured_fraction_max 0.827
_diffrn_reflns_theta_full 25.242
_diffrn_reflns_theta_max 30.411
_diffrn_reflns_theta_min 2.645
_exptl_absorpt_coefficient_mu 0.753
_exptl_absorpt_correction_T_max 1.00000
_exptl_absorpt_correction_T_min 0.84171
_exptl_absorpt_correction_type multi-scan
_exptl_absorpt_process_details
;
CrysAlisPro, Agilent Technologies,
Version 1.171.36.32 (release 02-08-2013 CrysAlis171 .NET)
(compiled Aug  2 2013,16:46:58)
Empirical absorption correction using spherical harmonics,
 implemented in SCALE3 ABSPACK scaling algorithm.
;
_exptl_crystal_colour colourless
_exptl_crystal_density_diffrn 1.076
_exptl_crystal_description plate
_exptl_crystal_F_000 1352
_exptl_crystal_size_max 0.30
_exptl_crystal_size_mid 0.25
_exptl_crystal_size_min 0.20
_refine_diff_density_max 0.812
_refine_diff_density_min -0.746
_refine_diff_density_rms 0.060
_refine_ls_abs_structure_details
;
 Flack x determined using 5910 quotients [(I+)-(I-)]/[(I+)+(I-)]
 (Parsons and Flack (2004), Acta Cryst. A60, s61).
;
_refine_ls_abs_structure_Flack 0.014(3)
_refine_ls_extinction_method none
_refine_ls_goodness_of_fit_ref 0.992
_refine_ls_hydrogen_treatment constr
_refine_ls_matrix_type full
_refine_ls_number_parameters 649
_refine_ls_number_reflns 19344
_refine_ls_number_restraints 1
_refine_ls_restrained_S_all 0.992
_refine_ls_R_factor_all 0.0601
_refine_ls_R_factor_gt 0.0434
_refine_ls_shift/su_max 0.001
_refine_ls_shift/su_mean 0.000
_refine_ls_structure_factor_coef Fsqd
_refine_ls_weighting_details 'w=1/[\s^2^(Fo^2^)+(0.0351P)^2^] where P=(Fo^2^+2Fc^2^)/3'
_refine_ls_weighting_scheme calc
_refine_ls_wR_factor_gt 0.0805
_refine_ls_wR_factor_ref 0.0870
_reflns_Friedel_coverage 0.779
_reflns_Friedel_fraction_full 0.943
_reflns_Friedel_fraction_max 0.744
_reflns_number_gt 15755
_reflns_number_total 19344
_reflns_threshold_expression 'I > 2\s(I)'
_cod_data_source_file ic5b01584_si_002.cif
_cod_data_source_block amao150
_cod_original_cell_volume 3859.86(15)
_cod_original_sg_symbol_H-M 'P 21'
_cod_database_code 4346504
_shelx_space_group_comment
;
The symmetry employed for this shelxl refinement is uniquely defined
by the following loop, which should always be used as a source of
symmetry information in preference to the above space-group names.
They are only intended as comments.
;
_shelxl_version_number 2013-4

loop_
_space_group_symop_operation_xyz
'x, y, z'
'-x, y+1/2, -z'

loop_
_atom_site_label
_atom_site_type_symbol
_atom_site_fract_x
_atom_site_fract_y
_atom_site_fract_z
_atom_site_U_iso_or_equiv
_atom_site_adp_type
_atom_site_occupancy
_atom_site_site_symmetry_order
_atom_site_calc_flag
_atom_site_refinement_flags_posn
_atom_site_refinement_flags_adp
Br1 Br 0.75394(3) 0.00078(2) 0.21201(3) 0.03882(12) Uani 1 1 d . .
C1 C 0.8021(3) 0.57012(17) 0.4007(3) 0.0276(8) Uani 1 1 d . .
H1A H 0.8151 0.5490 0.4650 0.033 Uiso 1 1 calc R U
H1B H 0.8043 0.6177 0.4110 0.033 Uiso 1 1 calc R U
Si1 Si 0.75076(8) 0.24044(5) 0.11713(7) 0.0224(2) Uani 1 1 d . .
Na1 Na 0.71493(11) 0.44723(6) 0.25948(10) 0.0211(3) Uani 1 1 d . .
N1 N 0.6982(2) 0.55166(13) 0.3334(2) 0.0208(6) Uani 1 1 d . .
Si2 Si 0.93515(8) 0.21190(5) 0.29647(8) 0.0255(2) Uani 1 1 d . .
N2 N 0.8938(2) 0.48079(13) 0.3483(2) 0.0268(7) Uani 1 1 d . .
Na2 Na 0.72413(12) 0.12873(6) 0.28053(11) 0.0289(3) Uani 1 1 d . .
C2 C 0.8868(3) 0.55097(16) 0.3622(3) 0.0269(8) Uani 1 1 d . .
H2A H 0.8743 0.5730 0.2987 0.032 Uiso 1 1 calc R U
H2B H 0.9542 0.5665 0.4086 0.032 Uiso 1 1 calc R U
Na3 Na 0.86542(12) 0.09461(6) 0.13333(11) 0.0284(3) Uani 1 1 d . .
Si3 Si 0.87674(10) 0.03103(5) -0.06858(9) 0.0326(3) Uani 1 1 d . .
N3 N 0.6057(2) 0.51482(13) 0.1252(2) 0.0254(7) Uani 1 1 d . .
C3 C 0.6592(3) 0.60027(16) 0.2543(3) 0.0249(8) Uani 1 1 d . .
H3A H 0.7178 0.6156 0.2352 0.030 Uiso 1 1 calc R U
H3B H 0.6317 0.6381 0.2794 0.030 Uiso 1 1 calc R U
Na4 Na 0.87680(12) -0.06894(6) 0.11627(11) 0.0305(4) Uani 1 1 d . .
C4 C 0.5753(3) 0.57388(16) 0.1650(3) 0.0272(8) Uani 1 1 d . .
H4A H 0.5131 0.5643 0.1822 0.033 Uiso 1 1 calc R U
H4B H 0.5558 0.6077 0.1134 0.033 Uiso 1 1 calc R U
Si4 Si 1.07113(9) 0.01646(5) 0.10753(10) 0.0372(3) Uani 1 1 d . .
N4 N 0.6263(3) 0.42150(15) 0.3714(2) 0.0324(8) Uani 1 1 d . .
Na5 Na 0.72544(12) -0.13862(6) 0.23286(11) 0.0298(3) Uani 1 1 d . .
C5 C 0.6254(3) 0.54235(18) 0.3857(3) 0.0307(9) Uani 1 1 d . .
H5A H 0.5535 0.5459 0.3383 0.037 Uiso 1 1 calc R U
H5B H 0.6357 0.5774 0.4347 0.037 Uiso 1 1 calc R U
Si5 Si 0.76959(9) -0.20971(5) 0.04317(8) 0.0290(2) Uani 1 1 d . .
N5 N 0.8246(2) 0.19039(13) 0.2056(2) 0.0212(6) Uani 1 1 d . .
N6 N 0.9404(2) 0.02004(13) 0.0522(2) 0.0266(7) Uani 1 1 d . .
Na6 Na 0.62939(12) -0.01563(6) 0.33781(11) 0.0297(3) Uani 1 1 d . .
C6 C 0.6382(3) 0.47757(19) 0.4372(3) 0.0355(10) Uani 1 1 d . .
H6A H 0.7079 0.4758 0.4887 0.043 Uiso 1 1 calc R U
H6B H 0.5861 0.4742 0.4699 0.043 Uiso 1 1 calc R U
Si6 Si 0.94879(8) -0.20670(5) 0.23476(8) 0.0247(2) Uani 1 1 d . .
N7 N 0.8390(2) -0.17613(13) 0.1520(2) 0.0221(6) Uani 1 1 d . .
Si7 Si 0.49308(8) -0.15374(5) 0.26284(7) 0.0246(2) Uani 1 1 d . .
C7 C 0.9642(3) 0.4680(2) 0.2941(3) 0.0396(10) Uani 1 1 d . .
H7A H 0.9737 0.4210 0.2903 0.059 Uiso 1 1 calc R U
H7B H 1.0316 0.4885 0.3281 0.059 Uiso 1 1 calc R U
H7C H 0.9343 0.4858 0.2277 0.059 Uiso 1 1 calc R U
N9 N 0.6191(2) 0.09793(13) 0.3741(2) 0.0223(6) Uani 1 1 d . .
C9 C 0.6814(3) 0.5293(2) 0.0778(3) 0.0391(10) Uani 1 1 d . .
H9A H 0.6517 0.5610 0.0252 0.059 Uiso 1 1 calc R U
H9B H 0.6985 0.4893 0.0502 0.059 Uiso 1 1 calc R U
H9C H 0.7445 0.5473 0.1263 0.059 Uiso 1 1 calc R U
Si9 Si 0.49795(8) 0.12404(5) 0.31012(7) 0.0230(2) Uani 1 1 d . .
N8 N 0.6159(2) -0.13203(13) 0.3303(2) 0.0232(6) Uani 1 1 d . .
Si8 Si 0.68429(8) -0.16273(5) 0.44187(7) 0.0229(2) Uani 1 1 d . .
C8 C 0.9335(3) 0.44783(19) 0.4442(3) 0.0391(10) Uani 1 1 d . .
H8A H 0.9458 0.4019 0.4344 0.059 Uiso 1 1 calc R U
H8B H 0.8823 0.4515 0.4769 0.059 Uiso 1 1 calc R U
H8C H 0.9987 0.4682 0.4849 0.059 Uiso 1 1 calc R U
Si10 Si 0.68364(8) 0.11037(5) 0.49495(7) 0.0228(2) Uani 1 1 d . .
C10 C 0.5133(3) 0.4854(2) 0.0531(3) 0.0419(11) Uani 1 1 d . .
H10A H 0.4817 0.5161 -0.0004 0.063 Uiso 1 1 calc R U
H10B H 0.4632 0.4744 0.0848 0.063 Uiso 1 1 calc R U
H10C H 0.5333 0.4458 0.0266 0.063 Uiso 1 1 calc R U
C11 C 0.6603(4) 0.3620(2) 0.4283(3) 0.0433(11) Uani 1 1 d . .
H11A H 0.6184 0.3550 0.4699 0.065 Uiso 1 1 calc R U
H11B H 0.7336 0.3661 0.4696 0.065 Uiso 1 1 calc R U
H11C H 0.6517 0.3251 0.3836 0.065 Uiso 1 1 calc R U
C12 C 0.5190(4) 0.4137(2) 0.3066(3) 0.0484(12) Uani 1 1 d . .
H12A H 0.4972 0.4521 0.2648 0.073 Uiso 1 1 calc R U
H12B H 0.4743 0.4085 0.3459 0.073 Uiso 1 1 calc R U
H12C H 0.5132 0.3751 0.2656 0.073 Uiso 1 1 calc R U
C13 C 0.7254(3) 0.32240(17) 0.1633(3) 0.0325(9) Uani 1 1 d . .
H13A H 0.6781 0.3475 0.1086 0.049 Uiso 1 1 calc R U
H13B H 0.7911 0.3459 0.1917 0.049 Uiso 1 1 calc R U
H13C H 0.6937 0.3162 0.2135 0.049 Uiso 1 1 calc R U
C16 C 0.9104(4) 0.2552(2) 0.3996(3) 0.0452(11) Uani 1 1 d . .
H16A H 0.8768 0.2969 0.3761 0.068 Uiso 1 1 calc R U
H16B H 0.9765 0.2626 0.4531 0.068 Uiso 1 1 calc R U
H16C H 0.8650 0.2286 0.4235 0.068 Uiso 1 1 calc R U
C15 C 0.8077(3) 0.2590(2) 0.0195(3) 0.0392(10) Uani 1 1 d . .
H15A H 0.7593 0.2862 -0.0314 0.059 Uiso 1 1 calc R U
H15B H 0.8199 0.2184 -0.0099 0.059 Uiso 1 1 calc R U
H15C H 0.8737 0.2821 0.0489 0.059 Uiso 1 1 calc R U
C14 C 0.6196(3) 0.2034(2) 0.0534(3) 0.0362(9) Uani 1 1 d . .
H14A H 0.5804 0.2306 -0.0026 0.054 Uiso 1 1 calc R U
H14B H 0.5819 0.2005 0.0993 0.054 Uiso 1 1 calc R U
H14C H 0.6281 0.1599 0.0302 0.054 Uiso 1 1 calc R U
C18 C 1.0247(3) 0.2654(2) 0.2578(3) 0.0428(11) Uani 1 1 d . .
H18A H 1.0479 0.2423 0.2103 0.064 Uiso 1 1 calc R U
H18B H 1.0852 0.2768 0.3154 0.064 Uiso 1 1 calc R U
H18C H 0.9879 0.3050 0.2277 0.064 Uiso 1 1 calc R U
C17 C 1.0128(3) 0.1373(2) 0.3528(3) 0.0421(11) Uani 1 1 d . .
H17A H 0.9680 0.1062 0.3699 0.063 Uiso 1 1 calc R U
H17B H 1.0706 0.1496 0.4120 0.063 Uiso 1 1 calc R U
H17C H 1.0402 0.1174 0.3056 0.063 Uiso 1 1 calc R U
C25 C 0.8468(4) -0.2301(2) -0.0367(3) 0.0562(14) Uani 1 1 d . .
H25A H 0.7997 -0.2442 -0.1013 0.084 Uiso 1 1 calc R U
H25B H 0.8956 -0.2652 -0.0064 0.084 Uiso 1 1 calc R U
H25C H 0.8854 -0.1917 -0.0442 0.084 Uiso 1 1 calc R U
C24 C 1.1378(4) -0.0393(3) 0.0455(4) 0.0715(18) Uani 1 1 d . .
H24A H 1.1275 -0.0230 -0.0206 0.107 Uiso 1 1 calc R U
H24B H 1.1083 -0.0830 0.0409 0.107 Uiso 1 1 calc R U
H24C H 1.2123 -0.0409 0.0838 0.107 Uiso 1 1 calc R U
C23 C 1.1063(3) -0.0151(2) 0.2363(3) 0.0446(11) Uani 1 1 d . .
H23A H 1.0733 0.0119 0.2725 0.067 Uiso 1 1 calc R U
H23B H 1.1819 -0.0136 0.2690 0.067 Uiso 1 1 calc R U
H23C H 1.0822 -0.0600 0.2345 0.067 Uiso 1 1 calc R U
C22 C 1.1360(4) 0.0978(2) 0.1190(4) 0.0676(16) Uani 1 1 d . .
H22A H 1.2091 0.0939 0.1610 0.101 Uiso 1 1 calc R U
H22B H 1.1011 0.1289 0.1481 0.101 Uiso 1 1 calc R U
H22C H 1.1316 0.1131 0.0539 0.101 Uiso 1 1 calc R U
C21 C 0.8621(4) -0.0453(2) -0.1433(4) 0.0564(14) Uani 1 1 d . .
H21A H 0.8167 -0.0757 -0.1257 0.085 Uiso 1 1 calc R U
H21B H 0.9305 -0.0652 -0.1299 0.085 Uiso 1 1 calc R U
H21C H 0.8316 -0.0346 -0.2132 0.085 Uiso 1 1 calc R U
C20 C 0.7416(4) 0.0605(2) -0.0891(4) 0.0516(12) Uani 1 1 d . .
H20A H 0.7011 0.0601 -0.1595 0.077 Uiso 1 1 calc R U
H20B H 0.7446 0.1049 -0.0640 0.077 Uiso 1 1 calc R U
H20C H 0.7086 0.0321 -0.0547 0.077 Uiso 1 1 calc R U
C19 C 0.9357(4) 0.0929(2) -0.1285(3) 0.0484(12) Uani 1 1 d . .
H19A H 0.8899 0.0994 -0.1966 0.073 Uiso 1 1 calc R U
H19B H 1.0036 0.0774 -0.1274 0.073 Uiso 1 1 calc R U
H19C H 0.9444 0.1340 -0.0928 0.073 Uiso 1 1 calc R U
C26 C 0.6662(4) -0.1514(2) -0.0287(3) 0.0455(11) Uani 1 1 d . .
H26A H 0.6987 -0.1122 -0.0430 0.068 Uiso 1 1 calc R U
H26B H 0.6226 -0.1398 0.0096 0.068 Uiso 1 1 calc R U
H26C H 0.6232 -0.1718 -0.0904 0.068 Uiso 1 1 calc R U
C27 C 0.6983(5) -0.2858(2) 0.0535(4) 0.0741(19) Uani 1 1 d . .
H27A H 0.6549 -0.3003 -0.0122 0.111 Uiso 1 1 calc R U
H27B H 0.6544 -0.2769 0.0925 0.111 Uiso 1 1 calc R U
H27C H 0.7486 -0.3198 0.0854 0.111 Uiso 1 1 calc R U
C28 C 1.0642(3) -0.2075(2) 0.1932(3) 0.0387(10) Uani 1 1 d . .
H28A H 1.0738 -0.1642 0.1698 0.058 Uiso 1 1 calc R U
H28B H 1.0524 -0.2390 0.1399 0.058 Uiso 1 1 calc R U
H28C H 1.1266 -0.2197 0.2483 0.058 Uiso 1 1 calc R U
C29 C 0.9866(4) -0.1559(2) 0.3495(3) 0.0388(10) Uani 1 1 d . .
H29A H 1.0535 -0.1709 0.3956 0.058 Uiso 1 1 calc R U
H29B H 0.9334 -0.1599 0.3798 0.058 Uiso 1 1 calc R U
H29C H 0.9926 -0.1103 0.3327 0.058 Uiso 1 1 calc R U
C31 C 0.4630(4) -0.1262(2) 0.1330(3) 0.0438(11) Uani 1 1 d . .
H31A H 0.5041 -0.1515 0.1027 0.066 Uiso 1 1 calc R U
H31B H 0.4802 -0.0801 0.1324 0.066 Uiso 1 1 calc R U
H31C H 0.3889 -0.1326 0.0961 0.066 Uiso 1 1 calc R U
C32 C 0.3919(4) -0.1152(3) 0.3050(4) 0.0502(12) Uani 1 1 d . .
H32A H 0.3225 -0.1265 0.2594 0.075 Uiso 1 1 calc R U
H32B H 0.4004 -0.0679 0.3069 0.075 Uiso 1 1 calc R U
H32C H 0.3999 -0.1311 0.3708 0.075 Uiso 1 1 calc R U
C33 C 0.4664(3) -0.24339(19) 0.2555(4) 0.0459(11) Uani 1 1 d . .
H33A H 0.3937 -0.2512 0.2150 0.069 Uiso 1 1 calc R U
H33B H 0.4797 -0.2606 0.3215 0.069 Uiso 1 1 calc R U
H33C H 0.5118 -0.2652 0.2261 0.069 Uiso 1 1 calc R U
C34 C 0.7916(3) -0.1050(2) 0.5085(3) 0.0456(11) Uani 1 1 d . .
H34A H 0.8252 -0.0891 0.4634 0.068 Uiso 1 1 calc R U
H34B H 0.8430 -0.1275 0.5636 0.068 Uiso 1 1 calc R U
H34C H 0.7628 -0.0682 0.5333 0.068 Uiso 1 1 calc R U
C35 C 0.7480(3) -0.24207(19) 0.4358(3) 0.0437(11) Uani 1 1 d . .
H35A H 0.7911 -0.2373 0.3949 0.066 Uiso 1 1 calc R U
H35B H 0.6946 -0.2751 0.4073 0.066 Uiso 1 1 calc R U
H35C H 0.7917 -0.2553 0.5020 0.066 Uiso 1 1 calc R U
C36 C 0.6084(4) -0.1768(2) 0.5244(3) 0.0472(12) Uani 1 1 d . .
H36A H 0.5727 -0.1367 0.5302 0.071 Uiso 1 1 calc R U
H36B H 0.6556 -0.1900 0.5894 0.071 Uiso 1 1 calc R U
H36C H 0.5571 -0.2111 0.4969 0.071 Uiso 1 1 calc R U
C37 C 0.4000(3) 0.1124(2) 0.3719(3) 0.0404(10) Uani 1 1 d . .
H37A H 0.4215 0.1369 0.4335 0.061 Uiso 1 1 calc R U
H37B H 0.3953 0.0662 0.3859 0.061 Uiso 1 1 calc R U
H37C H 0.3320 0.1279 0.3288 0.061 Uiso 1 1 calc R U
C38 C 0.4489(3) 0.0792(2) 0.1906(3) 0.0412(10) Uani 1 1 d . .
H38A H 0.5007 0.0814 0.1585 0.062 Uiso 1 1 calc R U
H38B H 0.3839 0.0990 0.1481 0.062 Uiso 1 1 calc R U
H38C H 0.4363 0.0337 0.2027 0.062 Uiso 1 1 calc R U
C39 C 0.4913(4) 0.21273(19) 0.2778(3) 0.0400(10) Uani 1 1 d . .
H39A H 0.5422 0.2224 0.2464 0.060 Uiso 1 1 calc R U
H39B H 0.5069 0.2388 0.3376 0.060 Uiso 1 1 calc R U
H39C H 0.4215 0.2233 0.2327 0.060 Uiso 1 1 calc R U
C40 C 0.6385(3) 0.0572(2) 0.5771(3) 0.0447(11) Uani 1 1 d . .
H40A H 0.6373 0.0118 0.5563 0.067 Uiso 1 1 calc R U
H40B H 0.5684 0.0703 0.5728 0.067 Uiso 1 1 calc R U
H40C H 0.6861 0.0617 0.6449 0.067 Uiso 1 1 calc R U
C41 C 0.6791(4) 0.1957(2) 0.5389(3) 0.0442(11) Uani 1 1 d . .
H41A H 0.7081 0.2254 0.5026 0.066 Uiso 1 1 calc R U
H41B H 0.7199 0.1984 0.6090 0.066 Uiso 1 1 calc R U
H41C H 0.6069 0.2077 0.5279 0.066 Uiso 1 1 calc R U
C42 C 0.8249(3) 0.09119(19) 0.5246(3) 0.0324(9) Uani 1 1 d . .
H42A H 0.8319 0.0478 0.4999 0.049 Uiso 1 1 calc R U
H42B H 0.8605 0.0923 0.5959 0.049 Uiso 1 1 calc R U
H42C H 0.8560 0.1234 0.4936 0.049 Uiso 1 1 calc R U
C30 C 0.9364(4) -0.29240(18) 0.2740(3) 0.0404(10) Uani 1 1 d . .
H30A H 0.8764 -0.2955 0.2955 0.061 Uiso 1 1 calc R U
H30B H 0.9996 -0.3044 0.3283 0.061 Uiso 1 1 calc R U
H30C H 0.9267 -0.3219 0.2187 0.061 Uiso 1 1 calc R U

loop_
_atom_site_aniso_label
_atom_site_aniso_U_11
_atom_site_aniso_U_22
_atom_site_aniso_U_33
_atom_site_aniso_U_23
_atom_site_aniso_U_13
_atom_site_aniso_U_12
Br1 0.0560(3) 0.01829(17) 0.0621(3) -0.00272(18) 0.0458(2) -0.00195(18)
C1 0.031(2) 0.0197(18) 0.025(2) -0.0034(15) -0.0002(16) -0.0011(15)
Si1 0.0259(5) 0.0197(5) 0.0229(5) 0.0005(4) 0.0099(4) 0.0018(4)
Na1 0.0233(8) 0.0175(7) 0.0238(7) -0.0021(5) 0.0096(6) -0.0008(5)
N1 0.0231(16) 0.0195(14) 0.0195(15) -0.0012(12) 0.0071(12) 0.0022(12)
Si2 0.0288(6) 0.0201(5) 0.0249(5) -0.0016(4) 0.0059(4) -0.0016(4)
N2 0.0192(16) 0.0188(15) 0.0411(19) 0.0015(13) 0.0087(14) -0.0007(12)
Na2 0.0352(9) 0.0221(7) 0.0376(9) -0.0012(6) 0.0232(7) -0.0025(6)
C2 0.0210(19) 0.0204(18) 0.034(2) 0.0003(15) 0.0034(16) -0.0030(14)
Na3 0.0352(9) 0.0184(7) 0.0381(9) -0.0036(6) 0.0210(7) 0.0006(6)
Si3 0.0438(7) 0.0257(5) 0.0385(6) -0.0002(5) 0.0273(6) -0.0037(5)
N3 0.0309(17) 0.0220(16) 0.0225(16) -0.0031(12) 0.0085(13) -0.0008(13)
C3 0.027(2) 0.0157(16) 0.029(2) 0.0003(15) 0.0068(16) 0.0036(15)
Na4 0.0403(9) 0.0160(7) 0.0466(9) 0.0032(6) 0.0292(8) -0.0007(6)
C4 0.026(2) 0.0197(17) 0.033(2) -0.0006(15) 0.0063(17) 0.0024(15)
Si4 0.0312(6) 0.0314(6) 0.0582(8) 0.0137(5) 0.0274(6) 0.0043(5)
N4 0.040(2) 0.0289(17) 0.0335(19) 0.0020(14) 0.0198(16) -0.0057(15)
Na5 0.0367(9) 0.0235(7) 0.0407(9) -0.0001(6) 0.0279(7) 0.0012(6)
C5 0.033(2) 0.035(2) 0.029(2) -0.0065(17) 0.0176(18) 0.0060(17)
Si5 0.0400(7) 0.0181(5) 0.0301(6) 0.0004(4) 0.0136(5) -0.0003(5)
N5 0.0244(16) 0.0170(14) 0.0236(16) -0.0005(12) 0.0100(13) -0.0016(12)
N6 0.0316(18) 0.0179(14) 0.0404(19) 0.0016(13) 0.0253(15) -0.0004(13)
Na6 0.0382(9) 0.0177(7) 0.0387(9) -0.0031(6) 0.0203(7) -0.0003(6)
C6 0.042(2) 0.043(2) 0.032(2) 0.0008(18) 0.0244(19) 0.0017(19)
Si6 0.0296(6) 0.0179(5) 0.0309(6) 0.0029(4) 0.0161(5) 0.0023(4)
N7 0.0300(17) 0.0143(13) 0.0278(16) 0.0004(12) 0.0174(14) 0.0009(12)
Si7 0.0256(6) 0.0252(5) 0.0244(5) 0.0019(4) 0.0103(4) -0.0015(4)
C7 0.030(2) 0.039(2) 0.050(3) -0.005(2) 0.015(2) 0.0018(18)
N9 0.0218(16) 0.0219(15) 0.0264(16) -0.0032(12) 0.0125(13) 0.0000(12)
C9 0.043(3) 0.048(2) 0.028(2) 0.0028(19) 0.0148(19) 0.001(2)
Si9 0.0227(5) 0.0272(5) 0.0202(5) -0.0012(4) 0.0088(4) 0.0019(4)
N8 0.0248(17) 0.0218(15) 0.0278(16) -0.0021(12) 0.0153(14) -0.0026(12)
Si8 0.0227(5) 0.0205(5) 0.0271(5) -0.0026(4) 0.0107(4) -0.0011(4)
C8 0.029(2) 0.029(2) 0.056(3) 0.0176(19) 0.012(2) 0.0078(17)
Si10 0.0214(5) 0.0244(5) 0.0227(5) -0.0002(4) 0.0079(4) 0.0024(4)
C10 0.038(3) 0.047(3) 0.032(2) -0.0122(19) 0.0025(19) -0.007(2)
C11 0.053(3) 0.036(2) 0.052(3) 0.011(2) 0.033(2) -0.002(2)
C12 0.050(3) 0.049(3) 0.047(3) 0.008(2) 0.017(2) -0.015(2)
C13 0.033(2) 0.025(2) 0.037(2) 0.0041(17) 0.0100(18) 0.0064(17)
C16 0.063(3) 0.037(2) 0.032(2) -0.0100(19) 0.012(2) -0.002(2)
C15 0.043(3) 0.043(2) 0.035(2) 0.0101(19) 0.019(2) 0.002(2)
C14 0.029(2) 0.044(2) 0.033(2) -0.0007(18) 0.0059(18) 0.0025(18)
C18 0.036(3) 0.038(2) 0.048(3) -0.002(2) 0.007(2) -0.0121(19)
C17 0.039(3) 0.036(2) 0.039(3) 0.002(2) -0.001(2) 0.0038(19)
C25 0.068(4) 0.061(3) 0.039(3) -0.010(2) 0.017(2) 0.024(3)
C24 0.063(4) 0.090(4) 0.087(4) 0.034(3) 0.058(3) 0.039(3)
C23 0.042(3) 0.033(2) 0.061(3) 0.003(2) 0.021(2) 0.0052(19)
C22 0.043(3) 0.064(3) 0.088(4) 0.025(3) 0.012(3) -0.018(3)
C21 0.089(4) 0.041(3) 0.055(3) -0.014(2) 0.045(3) -0.020(3)
C20 0.046(3) 0.065(3) 0.046(3) 0.001(2) 0.018(2) 0.004(2)
C19 0.067(3) 0.038(2) 0.051(3) 0.010(2) 0.035(3) -0.009(2)
C26 0.042(3) 0.052(3) 0.039(2) 0.002(2) 0.009(2) 0.012(2)
C27 0.091(5) 0.048(3) 0.058(4) 0.006(3) -0.006(3) -0.036(3)
C28 0.035(2) 0.034(2) 0.053(3) 0.003(2) 0.022(2) 0.0036(19)
C29 0.048(3) 0.038(2) 0.030(2) 0.0042(19) 0.0124(19) 0.001(2)
C31 0.057(3) 0.044(3) 0.028(2) 0.0029(19) 0.012(2) -0.010(2)
C32 0.034(3) 0.070(3) 0.048(3) 0.004(2) 0.016(2) 0.010(2)
C33 0.038(3) 0.035(2) 0.054(3) 0.004(2) 0.003(2) -0.011(2)
C34 0.039(3) 0.036(2) 0.048(3) -0.006(2) -0.001(2) -0.008(2)
C35 0.043(3) 0.029(2) 0.055(3) -0.005(2) 0.013(2) 0.010(2)
C36 0.043(3) 0.072(3) 0.030(2) 0.008(2) 0.018(2) 0.001(2)
C37 0.026(2) 0.060(3) 0.040(2) 0.006(2) 0.0181(19) 0.007(2)
C38 0.037(3) 0.051(3) 0.030(2) -0.011(2) 0.0050(19) 0.004(2)
C39 0.045(3) 0.037(2) 0.038(2) 0.0050(19) 0.015(2) 0.010(2)
C40 0.034(3) 0.065(3) 0.036(3) 0.013(2) 0.013(2) 0.000(2)
C41 0.049(3) 0.044(2) 0.033(2) -0.0133(19) 0.005(2) 0.014(2)
C42 0.022(2) 0.032(2) 0.040(2) 0.0013(17) 0.0061(17) -0.0001(16)
C30 0.045(3) 0.027(2) 0.054(3) 0.0126(19) 0.024(2) 0.0086(19)

loop_
_atom_type_symbol
_atom_type_description
_atom_type_scat_dispersion_real
_atom_type_scat_dispersion_imag
_atom_type_scat_source
C C 0.0033 0.0016 'International Tables Vol C Tables 4.2.6.8 and 6.1.1.4'
H H 0.0000 0.0000 'International Tables Vol C Tables 4.2.6.8 and 6.1.1.4'
N N 0.0061 0.0033 'International Tables Vol C Tables 4.2.6.8 and 6.1.1.4'
Br Br -0.2901 2.4595 'International Tables Vol C Tables 4.2.6.8 and 6.1.1.4'
Na Na 0.0362 0.0249 'International Tables Vol C Tables 4.2.6.8 and 6.1.1.4'
Si Si 0.0817 0.0704 'International Tables Vol C Tables 4.2.6.8 and 6.1.1.4'

loop_
_geom_angle_atom_site_label_1
_geom_angle_atom_site_label_2
_geom_angle_atom_site_label_3
_geom_angle
Na2 Br1 Na4 141.99(4)
Na2 Br1 Na5 144.74(4)
Na4 Br1 Na5 71.74(4)
Na2 Br1 Na6 72.93(4)
Na4 Br1 Na6 143.50(4)
Na5 Br1 Na6 72.16(4)
Na2 Br1 Na3 71.98(4)
Na4 Br1 Na3 70.75(4)
Na5 Br1 Na3 142.47(4)
Na6 Br1 Na3 144.87(4)
N1 C1 C2 112.3(3)
N1 C1 H1A 109.1
C2 C1 H1A 109.1
N1 C1 H1B 109.1
C2 C1 H1B 109.1
H1A C1 H1B 107.9
N5 Si1 C14 110.30(17)
N5 Si1 C15 113.75(17)
C14 Si1 C15 106.82(19)
N5 Si1 C13 114.27(16)
C14 Si1 C13 105.90(18)
C15 Si1 C13 105.21(19)
N5 Si1 Na3 42.01(10)
C14 Si1 Na3 90.96(13)
C15 Si1 Na3 85.81(14)
C13 Si1 Na3 155.71(13)
N5 Si1 Na2 40.41(10)
C14 Si1 Na2 75.69(13)
C15 Si1 Na2 146.52(14)
C13 Si1 Na2 106.01(13)
Na3 Si1 Na2 60.72(4)
N4 Na1 N3 110.63(12)
N4 Na1 N2 110.91(12)
N3 Na1 N2 119.05(11)
N4 Na1 N1 75.50(11)
N3 Na1 N1 74.05(10)
N2 Na1 N1 75.55(10)
N4 Na1 C13 104.36(12)
N3 Na1 C13 103.61(11)
N2 Na1 C13 106.90(11)
N1 Na1 C13 177.32(12)
N4 Na1 C9 138.83(13)
N3 Na1 C9 28.48(10)
N2 Na1 C9 97.02(12)
N1 Na1 C9 83.36(11)
C13 Na1 C9 95.18(12)
N4 Na1 C12 27.43(11)
N3 Na1 C12 88.03(12)
N2 Na1 C12 137.86(12)
N1 Na1 C12 82.89(12)
C13 Na1 C12 95.78(13)
C9 Na1 C12 116.12(12)
C5 N1 C1 111.6(3)
C5 N1 C3 111.4(3)
C1 N1 C3 110.3(3)
C5 N1 Na1 107.4(2)
C1 N1 Na1 107.5(2)
C3 N1 Na1 108.4(2)
N5 Si2 C16 112.75(18)
N5 Si2 C18 115.09(18)
C16 Si2 C18 106.3(2)
N5 Si2 C17 110.11(17)
C16 Si2 C17 105.8(2)
C18 Si2 C17 106.1(2)
N5 Si2 Na3 44.41(10)
C16 Si2 Na3 147.00(15)
C18 Si2 Na3 105.77(15)
C17 Si2 Na3 72.11(14)
N5 Si2 Na2 44.08(10)
C16 Si2 Na2 84.45(15)
C18 Si2 Na2 158.98(15)
C17 Si2 Na2 87.55(15)
Na3 Si2 Na2 62.66(4)
C2 N2 C7 109.8(3)
C2 N2 C8 110.1(3)
C7 N2 C8 109.3(3)
C2 N2 Na1 104.4(2)
C7 N2 Na1 113.2(2)
C8 N2 Na1 110.0(2)
N9 Na2 N5 163.13(11)
N9 Na2 Br1 98.06(8)
N5 Na2 Br1 98.78(8)
N9 Na2 Si9 29.58(7)
N5 Na2 Si9 142.72(9)
Br1 Na2 Si9 105.79(4)
N9 Na2 Si2 141.91(9)
N5 Na2 Si2 29.31(7)
Br1 Na2 Si2 105.67(5)
Si9 Na2 Si2 148.53(5)
N9 Na2 Si10 27.96(7)
N5 Na2 Si10 141.78(9)
Br1 Na2 Si10 107.74(4)
Si9 Na2 Si10 53.63(3)
Si2 Na2 Si10 114.62(5)
N9 Na2 Si1 143.84(9)
N5 Na2 Si1 27.07(7)
Br1 Na2 Si1 108.12(4)
Si9 Na2 Si1 116.53(5)
Si2 Na2 Si1 52.83(3)
Si10 Na2 Si1 144.11(5)
N9 Na2 Na3 152.58(9)
N5 Na2 Na3 44.26(7)
Br1 Na2 Na3 54.52(3)
Si9 Na2 Na3 147.55(6)
Si2 Na2 Na3 58.41(4)
Si10 Na2 Na3 150.03(6)
Si1 Na2 Na3 58.82(4)
N9 Na2 Na6 44.14(7)
N5 Na2 Na6 152.64(8)
Br1 Na2 Na6 53.95(3)
Si9 Na2 Na6 59.40(4)
Si2 Na2 Na6 145.33(6)
Si10 Na2 Na6 58.96(4)
Si1 Na2 Na6 152.36(6)
Na3 Na2 Na6 108.45(5)
N2 C2 C1 113.9(3)
N2 C2 H2A 108.8
C1 C2 H2A 108.8
N2 C2 H2B 108.8
C1 C2 H2B 108.8
H2A C2 H2B 107.7
N6 Na3 N5 163.48(11)
N6 Na3 Br1 98.24(8)
N5 Na3 Br1 97.91(8)
N6 Na3 Si3 29.68(8)
N5 Na3 Si3 144.80(9)
Br1 Na3 Si3 106.35(4)
N6 Na3 Si2 139.92(10)
N5 Na3 Si2 29.58(7)
Br1 Na3 Si2 105.24(5)
Si3 Na3 Si2 148.23(5)
N6 Na3 Si1 144.63(9)
N5 Na3 Si1 28.11(7)
Br1 Na3 Si1 108.69(5)
Si3 Na3 Si1 117.58(5)
Si2 Na3 Si1 53.49(3)
N6 Na3 Si4 27.78(8)
N5 Na3 Si4 140.69(9)
Br1 Na3 Si4 107.41(4)
Si3 Na3 Si4 53.60(4)
Si2 Na3 Si4 112.68(5)
Si1 Na3 Si4 143.71(5)
N6 Na3 Na4 44.13(7)
N5 Na3 Na4 151.25(9)
Br1 Na3 Na4 54.33(3)
Si3 Na3 Na4 61.16(4)
Si2 Na3 Na4 140.82(6)
Si1 Na3 Na4 156.43(6)
Si4 Na3 Na4 57.11(4)
N6 Na3 Na2 151.62(9)
N5 Na3 Na2 44.41(7)
Br1 Na3 Na2 53.50(3)
Si3 Na3 Na2 149.14(6)
Si2 Na3 Na2 58.93(4)
Si1 Na3 Na2 60.46(4)
Si4 Na3 Na2 147.50(6)
Na4 Na3 Na2 107.49(5)
N6 Si3 C20 109.58(18)
N6 Si3 C19 115.12(19)
C20 Si3 C19 105.6(2)
N6 Si3 C21 113.7(2)
C20 Si3 C21 106.2(2)
C19 Si3 C21 105.9(2)
N6 Si3 Na3 44.44(10)
C20 Si3 Na3 70.04(15)
C19 Si3 Na3 107.98(15)
C21 Si3 Na3 145.57(15)
N6 Si3 Na4 39.92(10)
C20 Si3 Na4 92.86(15)
C19 Si3 Na4 154.13(17)
C21 Si3 Na4 85.47(15)
Na3 Si3 Na4 61.13(4)
C9 N3 C10 109.1(3)
C9 N3 C4 111.3(3)
C10 N3 C4 109.3(3)
C9 N3 Na1 98.9(2)
C10 N3 Na1 118.2(2)
C4 N3 Na1 109.7(2)
N1 C3 C4 112.8(3)
N1 C3 H3A 109.0
C4 C3 H3A 109.0
N1 C3 H3B 109.0
C4 C3 H3B 109.0
H3A C3 H3B 107.8
N6 Na4 N7 162.13(11)
N6 Na4 Br1 99.32(8)
N7 Na4 Br1 98.45(8)
N6 Na4 Si4 30.38(8)
N7 Na4 Si4 139.70(9)
Br1 Na4 Si4 111.96(5)
N6 Na4 Si5 138.63(10)
N7 Na4 Si5 29.86(7)
Br1 Na4 Si5 108.88(5)
Si4 Na4 Si5 139.12(5)
N6 Na4 Si6 142.46(10)
N7 Na4 Si6 29.38(8)
Br1 Na4 Si6 107.05(4)
Si4 Na4 Si6 112.86(5)
Si5 Na4 Si6 54.69(3)
N6 Na4 Na3 44.64(7)
N7 Na4 Na3 153.24(9)
Br1 Na4 Na3 54.92(3)
Si4 Na4 Na3 61.42(4)
Si5 Na4 Na3 151.93(6)
Si6 Na4 Na3 146.46(6)
N6 Na4 Si3 27.26(8)
N7 Na4 Si3 143.35(9)
Br1 Na4 Si3 103.89(4)
Si4 Na4 Si3 53.84(4)
Si5 Na4 Si3 114.03(5)
Si6 Na4 Si3 149.06(5)
Na3 Na4 Si3 57.72(4)
N6 Na4 Na5 153.46(9)
N7 Na4 Na5 44.16(7)
Br1 Na4 Na5 54.32(3)
Si4 Na4 Na5 154.05(6)
Si5 Na4 Na5 60.34(4)
Si6 Na4 Na5 60.13(4)
Na3 Na4 Na5 109.23(5)
Si3 Na4 Na5 144.72(6)
N3 C4 C3 113.6(3)
N3 C4 H4A 108.8
C3 C4 H4A 108.8
N3 C4 H4B 108.8
C3 C4 H4B 108.8
H4A C4 H4B 107.7
N6 Si4 C22 113.2(2)
N6 Si4 C23 110.49(18)
C22 Si4 C23 105.7(2)
N6 Si4 C24 114.2(2)
C22 Si4 C24 107.0(3)
C23 Si4 C24 105.5(2)
N6 Si4 Na4 44.78(10)
C22 Si4 Na4 148.63(19)
C23 Si4 Na4 72.65(14)
C24 Si4 Na4 103.46(19)
N6 Si4 Na3 40.93(10)
C22 Si4 Na3 87.36(18)
C23 Si4 Na3 89.33(14)
C24 Si4 Na3 155.1(2)
Na4 Si4 Na3 61.47(4)
C12 N4 C11 109.0(3)
C12 N4 C6 111.4(3)
C11 N4 C6 110.4(3)
C12 N4 Na1 102.9(2)
C11 N4 Na1 115.5(2)
C6 N4 Na1 107.4(2)
N7 Na5 N8 163.77(11)
N7 Na5 Br1 97.61(8)
N8 Na5 Br1 98.02(8)
N7 Na5 Si8 138.84(9)
N8 Na5 Si8 29.13(8)
Br1 Na5 Si8 108.26(4)
N7 Na5 Si5 28.11(8)
N8 Na5 Si5 146.93(9)
Br1 Na5 Si5 105.86(4)
Si8 Na5 Si5 145.53(5)
N7 Na5 Si6 28.12(7)
N8 Na5 Si6 140.82(9)
Br1 Na5 Si6 104.79(5)
Si8 Na5 Si6 112.11(5)
Si5 Na5 Si6 53.12(3)
N7 Na5 Si7 147.37(9)
N8 Na5 Si7 27.93(8)
Br1 Na5 Si7 105.65(4)
Si8 Na5 Si7 52.99(3)
Si5 Na5 Si7 120.95(5)
Si6 Na5 Si7 149.21(5)
N7 Na5 Na4 43.71(7)
N8 Na5 Na4 151.84(9)
Br1 Na5 Na4 53.93(3)
Si8 Na5 Na4 147.54(6)
Si5 Na5 Na4 57.40(4)
Si6 Na5 Na4 57.95(4)
Si7 Na5 Na4 149.97(6)
N7 Na5 Na6 150.79(9)
N8 Na5 Na6 44.18(7)
Br1 Na5 Na6 53.92(3)
Si8 Na5 Na6 59.37(4)
Si5 Na5 Na6 152.88(6)
Si6 Na5 Na6 142.28(6)
Si7 Na5 Na6 59.12(4)
Na4 Na5 Na6 107.67(5)
N1 C5 C6 113.0(3)
N1 C5 H5A 109.0
C6 C5 H5A 109.0
N1 C5 H5B 109.0
C6 C5 H5B 109.0
H5A C5 H5B 107.8
N7 Si5 C25 114.67(19)
N7 Si5 C26 109.34(18)
C25 Si5 C26 106.3(2)
N7 Si5 C27 114.0(2)
C25 Si5 C27 106.6(3)
C26 Si5 C27 105.3(2)
N7 Si5 Na4 44.35(10)
C25 Si5 Na4 96.50(17)
C26 Si5 Na4 77.29(16)
C27 Si5 Na4 154.7(2)
N7 Si5 Na5 41.84(10)
C25 Si5 Na5 155.54(17)
C26 Si5 Na5 81.97(15)
C27 Si5 Na5 92.8(2)
Na4 Si5 Na5 62.27(4)
Si1 N5 Si2 125.09(17)
Si1 N5 Na3 109.89(14)
Si2 N5 Na3 106.01(14)
Si1 N5 Na2 112.52(15)
Si2 N5 Na2 106.62(14)
Na3 N5 Na2 91.33(10)
Si3 N6 Si4 125.51(17)
Si3 N6 Na4 112.82(15)
Si4 N6 Na4 104.83(15)
Si3 N6 Na3 105.88(14)
Si4 N6 Na3 111.29(16)
Na4 N6 Na3 91.23(11)
N8 Na6 N9 165.30(11)
N8 Na6 Br1 98.00(8)
N9 Na6 Br1 96.67(8)
N8 Na6 Si9 145.32(9)
N9 Na6 Si9 28.63(7)
Br1 Na6 Si9 103.52(4)
N8 Na6 Si8 28.49(8)
N9 Na6 Si8 142.98(9)
Br1 Na6 Si8 107.34(4)
Si9 Na6 Si8 149.14(5)
N8 Na6 Si10 142.68(9)
N9 Na6 Si10 28.34(7)
Br1 Na6 Si10 107.23(4)
Si9 Na6 Si10 53.19(3)
Si8 Na6 Si10 115.38(5)
N8 Na6 Si7 28.16(8)
N9 Na6 Si7 145.15(9)
Br1 Na6 Si7 105.95(4)
Si9 Na6 Si7 118.13(5)
Si8 Na6 Si7 52.80(3)
Si10 Na6 Si7 146.82(5)
N8 Na6 Na5 44.16(7)
N9 Na6 Na5 150.40(9)
Br1 Na6 Na5 53.92(3)
Si9 Na6 Na5 148.44(6)
Si8 Na6 Na5 58.37(4)
Si10 Na6 Na5 147.02(6)
Si7 Na6 Na5 59.46(4)
N8 Na6 Na2 151.05(9)
N9 Na6 Na2 43.57(7)
Br1 Na6 Na2 53.12(3)
Si9 Na6 Na2 57.63(4)
Si8 Na6 Na2 147.20(6)
Si10 Na6 Na2 59.23(4)
Si7 Na6 Na2 149.31(6)
Na5 Na6 Na2 106.89(5)
N4 C6 C5 113.8(3)
N4 C6 H6A 108.8
C5 C6 H6A 108.8
N4 C6 H6B 108.8
C5 C6 H6B 108.8
H6A C6 H6B 107.7
N7 Si6 C30 114.43(18)
N7 Si6 C29 109.01(17)
C30 Si6 C29 106.20(19)
N7 Si6 C28 114.61(17)
C30 Si6 C28 105.34(19)
C29 Si6 C28 106.7(2)
N7 Si6 Na4 43.45(10)
C30 Si6 Na4 157.88(15)
C29 Si6 Na4 85.64(13)
C28 Si6 Na4 88.42(13)
N7 Si6 Na5 41.76(10)
C30 Si6 Na5 102.40(14)
C29 Si6 Na5 75.17(14)
C28 Si6 Na5 150.25(14)
Na4 Si6 Na5 61.93(4)
Si5 N7 Si6 126.04(17)
Si5 N7 Na4 105.78(14)
Si6 N7 Na4 107.16(14)
Si5 N7 Na5 110.05(15)
Si6 N7 Na5 110.12(14)
Na4 N7 Na5 92.14(10)
N8 Si7 C31 109.25(18)
N8 Si7 C33 115.40(18)
C31 Si7 C33 105.7(2)
N8 Si7 C32 113.62(19)
C31 Si7 C32 105.8(2)
C33 Si7 C32 106.4(2)
N8 Si7 Na6 42.21(10)
C31 Si7 Na6 88.46(14)
C33 Si7 Na6 157.44(15)
C32 Si7 Na6 85.89(16)
N8 Si7 Na5 41.81(10)
C31 Si7 Na5 74.26(16)
C33 Si7 Na5 104.91(15)
C32 Si7 Na5 147.29(17)
Na6 Si7 Na5 61.42(4)
N2 C7 H7A 109.5
N2 C7 H7B 109.5
H7A C7 H7B 109.5
N2 C7 H7C 109.5
H7A C7 H7C 109.5
H7B C7 H7C 109.5
Si9 N9 Si10 125.74(17)
Si9 N9 Na2 106.07(14)
Si10 N9 Na2 110.54(14)
Si9 N9 Na6 108.08(14)
Si10 N9 Na6 108.97(14)
Na2 N9 Na6 92.29(10)
N3 C9 Na1 52.65(18)
N3 C9 H9A 109.5
Na1 C9 H9A 161.2
N3 C9 H9B 109.5
Na1 C9 H9B 84.5
H9A C9 H9B 109.5
N3 C9 H9C 109.5
Na1 C9 H9C 75.9
H9A C9 H9C 109.5
H9B C9 H9C 109.5
N9 Si9 C38 108.71(17)
N9 Si9 C37 115.41(17)
C38 Si9 C37 107.2(2)
N9 Si9 C39 113.57(18)
C38 Si9 C39 106.1(2)
C37 Si9 C39 105.3(2)
N9 Si9 Na2 44.36(10)
C38 Si9 Na2 86.76(14)
C37 Si9 Na2 159.40(14)
C39 Si9 Na2 84.49(14)
N9 Si9 Na6 43.29(10)
C38 Si9 Na6 72.06(14)
C37 Si9 Na6 106.19(15)
C39 Si9 Na6 147.40(14)
Na2 Si9 Na6 62.97(4)
Si7 N8 Si8 124.54(17)
Si7 N8 Na5 110.26(14)
Si8 N8 Na5 107.02(14)
Si7 N8 Na6 109.64(15)
Si8 N8 Na6 108.74(14)
Na5 N8 Na6 91.66(10)
N8 Si8 C36 115.34(18)
N8 Si8 C35 113.22(18)
C36 Si8 C35 105.7(2)
N8 Si8 C34 109.38(18)
C36 Si8 C34 106.3(2)
C35 Si8 C34 106.4(2)
N8 Si8 Na5 43.85(10)
C36 Si8 Na5 157.58(15)
C35 Si8 Na5 81.69(15)
C34 Si8 Na5 91.38(16)
N8 Si8 Na6 42.77(10)
C36 Si8 Na6 110.02(16)
C35 Si8 Na6 143.46(16)
C34 Si8 Na6 70.92(14)
Na5 Si8 Na6 62.26(4)
N2 C8 H8A 109.5
N2 C8 H8B 109.5
H8A C8 H8B 109.5
N2 C8 H8C 109.5
H8A C8 H8C 109.5
H8B C8 H8C 109.5
N9 Si10 C42 109.41(16)
N9 Si10 C41 115.36(17)
C42 Si10 C41 105.85(19)
N9 Si10 C40 113.80(18)
C42 Si10 C40 105.96(19)
C41 Si10 C40 105.8(2)
N9 Si10 Na6 42.69(10)
C42 Si10 Na6 87.70(13)
C41 Si10 Na6 157.94(14)
C40 Si10 Na6 86.45(15)
N9 Si10 Na2 41.50(10)
C42 Si10 Na2 75.27(13)
C41 Si10 Na2 104.20(15)
C40 Si10 Na2 148.25(15)
Na6 Si10 Na2 61.81(4)
N3 C10 H10A 109.5
N3 C10 H10B 109.5
H10A C10 H10B 109.5
N3 C10 H10C 109.5
H10A C10 H10C 109.5
H10B C10 H10C 109.5
N4 C11 H11A 109.5
N4 C11 H11B 109.5
H11A C11 H11B 109.5
N4 C11 H11C 109.5
H11A C11 H11C 109.5
H11B C11 H11C 109.5
N4 C12 Na1 49.67(19)
N4 C12 H12A 109.5
Na1 C12 H12A 77.3
N4 C12 H12B 109.5
Na1 C12 H12B 158.2
H12A C12 H12B 109.5
N4 C12 H12C 109.5
Na1 C12 H12C 86.4
H12A C12 H12C 109.5
H12B C12 H12C 109.5
Si1 C13 Na1 171.6(2)
Si1 C13 H13A 109.5
Na1 C13 H13A 78.4
Si1 C13 H13B 109.5
Na1 C13 H13B 63.9
H13A C13 H13B 109.5
Si1 C13 H13C 109.5
Na1 C13 H13C 69.7
H13A C13 H13C 109.5
H13B C13 H13C 109.5
Si2 C16 H16A 109.5
Si2 C16 H16B 109.5
H16A C16 H16B 109.5
Si2 C16 H16C 109.5
H16A C16 H16C 109.5
H16B C16 H16C 109.5
Si1 C15 H15A 109.5
Si1 C15 H15B 109.5
H15A C15 H15B 109.5
Si1 C15 H15C 109.5
H15A C15 H15C 109.5
H15B C15 H15C 109.5
Si1 C14 H14A 109.5
Si1 C14 H14B 109.5
H14A C14 H14B 109.5
Si1 C14 H14C 109.5
H14A C14 H14C 109.5
H14B C14 H14C 109.5
Si2 C18 H18A 109.5
Si2 C18 H18B 109.5
H18A C18 H18B 109.5
Si2 C18 H18C 109.5
H18A C18 H18C 109.5
H18B C18 H18C 109.5
Si2 C17 H17A 109.5
Si2 C17 H17B 109.5
H17A C17 H17B 109.5
Si2 C17 H17C 109.5
H17A C17 H17C 109.5
H17B C17 H17C 109.5
Si5 C25 H25A 109.5
Si5 C25 H25B 109.5
H25A C25 H25B 109.5
Si5 C25 H25C 109.5
H25A C25 H25C 109.5
H25B C25 H25C 109.5
Si4 C24 H24A 109.5
Si4 C24 H24B 109.5
H24A C24 H24B 109.5
Si4 C24 H24C 109.5
H24A C24 H24C 109.5
H24B C24 H24C 109.5
Si4 C23 H23A 109.5
Si4 C23 H23B 109.5
H23A C23 H23B 109.5
Si4 C23 H23C 109.5
H23A C23 H23C 109.5
H23B C23 H23C 109.5
Si4 C22 H22A 109.5
Si4 C22 H22B 109.5
H22A C22 H22B 109.5
Si4 C22 H22C 109.5
H22A C22 H22C 109.5
H22B C22 H22C 109.5
Si3 C21 H21A 109.5
Si3 C21 H21B 109.5
H21A C21 H21B 109.5
Si3 C21 H21C 109.5
H21A C21 H21C 109.5
H21B C21 H21C 109.5
Si3 C20 H20A 109.5
Si3 C20 H20B 109.5
H20A C20 H20B 109.5
Si3 C20 H20C 109.5
H20A C20 H20C 109.5
H20B C20 H20C 109.5
Si3 C19 H19A 109.5
Si3 C19 H19B 109.5
H19A C19 H19B 109.5
Si3 C19 H19C 109.5
H19A C19 H19C 109.5
H19B C19 H19C 109.5
Si5 C26 H26A 109.5
Si5 C26 H26B 109.5
H26A C26 H26B 109.5
Si5 C26 H26C 109.5
H26A C26 H26C 109.5
H26B C26 H26C 109.5
Si5 C27 H27A 109.5
Si5 C27 H27B 109.5
H27A C27 H27B 109.5
Si5 C27 H27C 109.5
H27A C27 H27C 109.5
H27B C27 H27C 109.5
Si6 C28 H28A 109.5
Si6 C28 H28B 109.5
H28A C28 H28B 109.5
Si6 C28 H28C 109.5
H28A C28 H28C 109.5
H28B C28 H28C 109.5
Si6 C29 H29A 109.5
Si6 C29 H29B 109.5
H29A C29 H29B 109.5
Si6 C29 H29C 109.5
H29A C29 H29C 109.5
H29B C29 H29C 109.5
Si7 C31 H31A 109.5
Si7 C31 H31B 109.5
H31A C31 H31B 109.5
Si7 C31 H31C 109.5
H31A C31 H31C 109.5
H31B C31 H31C 109.5
Si7 C32 H32A 109.5
Si7 C32 H32B 109.5
H32A C32 H32B 109.5
Si7 C32 H32C 109.5
H32A C32 H32C 109.5
H32B C32 H32C 109.5
Si7 C33 H33A 109.5
Si7 C33 H33B 109.5
H33A C33 H33B 109.5
Si7 C33 H33C 109.5
H33A C33 H33C 109.5
H33B C33 H33C 109.5
Si8 C34 H34A 109.5
Si8 C34 H34B 109.5
H34A C34 H34B 109.5
Si8 C34 H34C 109.5
H34A C34 H34C 109.5
H34B C34 H34C 109.5
Si8 C35 H35A 109.5
Si8 C35 H35B 109.5
H35A C35 H35B 109.5
Si8 C35 H35C 109.5
H35A C35 H35C 109.5
H35B C35 H35C 109.5
Si8 C36 H36A 109.5
Si8 C36 H36B 109.5
H36A C36 H36B 109.5
Si8 C36 H36C 109.5
H36A C36 H36C 109.5
H36B C36 H36C 109.5
Si9 C37 H37A 109.5
Si9 C37 H37B 109.5
H37A C37 H37B 109.5
Si9 C37 H37C 109.5
H37A C37 H37C 109.5
H37B C37 H37C 109.5
Si9 C38 H38A 109.5
Si9 C38 H38B 109.5
H38A C38 H38B 109.5
Si9 C38 H38C 109.5
H38A C38 H38C 109.5
H38B C38 H38C 109.5
Si9 C39 H39A 109.5
Si9 C39 H39B 109.5
H39A C39 H39B 109.5
Si9 C39 H39C 109.5
H39A C39 H39C 109.5
H39B C39 H39C 109.5
Si10 C40 H40A 109.5
Si10 C40 H40B 109.5
H40A C40 H40B 109.5
Si10 C40 H40C 109.5
H40A C40 H40C 109.5
H40B C40 H40C 109.5
Si10 C41 H41A 109.5
Si10 C41 H41B 109.5
H41A C41 H41B 109.5
Si10 C41 H41C 109.5
H41A C41 H41C 109.5
H41B C41 H41C 109.5
Si10 C42 H42A 109.5
Si10 C42 H42B 109.5
H42A C42 H42B 109.5
Si10 C42 H42C 109.5
H42A C42 H42C 109.5
H42B C42 H42C 109.5
Si6 C30 H30A 109.5
Si6 C30 H30B 109.5
H30A C30 H30B 109.5
Si6 C30 H30C 109.5
H30A C30 H30C 109.5
H30B C30 H30C 109.5

loop_
_geom_bond_atom_site_label_1
_geom_bond_atom_site_label_2
_geom_bond_distance
Br1 Na2 2.8979(14)
Br1 Na4 2.9144(14)
Br1 Na5 2.9289(14)
Br1 Na6 2.9289(15)
Br1 Na3 2.9356(14)
C1 N1 1.471(5)
C1 C2 1.509(5)
C1 H1A 0.9900
C1 H1B 0.9900
Si1 N5 1.685(3)
Si1 C14 1.877(4)
Si1 C15 1.886(4)
Si1 C13 1.894(4)
Si1 Na3 3.3627(16)
Si1 Na2 3.4194(16)
Na1 N4 2.408(3)
Na1 N3 2.442(3)
Na1 N2 2.444(3)
Na1 N1 2.452(3)
Na1 C13 2.955(4)
Na1 C9 3.035(4)
Na1 C12 3.079(5)
N1 C5 1.465(4)
N1 C3 1.479(4)
Si2 N5 1.688(3)
Si2 C16 1.876(4)
Si2 C18 1.878(4)
Si2 C17 1.888(4)
Si2 Na3 3.2873(17)
Si2 Na2 3.3053(17)
N2 C2 1.468(4)
N2 C7 1.470(5)
N2 C8 1.474(5)
Na2 N9 2.389(3)
Na2 N5 2.400(3)
Na2 Si9 3.2837(17)
Na2 Si10 3.3760(17)
Na2 Na3 3.4280(19)
Na2 Na6 3.4632(19)
C2 H2A 0.9900
C2 H2B 0.9900
Na3 N6 2.380(3)
Na3 N5 2.393(3)
Na3 Si3 3.2696(17)
Na3 Si4 3.3852(18)
Na3 Na4 3.3867(19)
Si3 N6 1.683(3)
Si3 C20 1.875(5)
Si3 C19 1.880(4)
Si3 C21 1.882(4)
Si3 Na4 3.3877(17)
N3 C9 1.464(5)
N3 C10 1.467(5)
N3 C4 1.470(4)
C3 C4 1.506(5)
C3 H3A 0.9900
C3 H3B 0.9900
Na4 N6 2.359(3)
Na4 N7 2.368(3)
Na4 Si4 3.2367(18)
Na4 Si5 3.2588(17)
Na4 Si6 3.2891(17)
Na4 Na5 3.4240(19)
C4 H4A 0.9900
C4 H4B 0.9900
Si4 N6 1.693(3)
Si4 C22 1.878(5)
Si4 C23 1.880(5)
Si4 C24 1.885(5)
N4 C12 1.455(5)
N4 C11 1.462(5)
N4 C6 1.473(5)
Na5 N7 2.387(3)
Na5 N8 2.405(3)
Na5 Si8 3.3190(17)
Na5 Si5 3.3615(17)
Na5 Si6 3.3650(17)
Na5 Si7 3.3835(17)
Na5 Na6 3.4499(19)
C5 C6 1.511(5)
C5 H5A 0.9900
C5 H5B 0.9900
Si5 N7 1.686(3)
Si5 C25 1.874(5)
Si5 C26 1.876(4)
Si5 C27 1.881(5)
Na6 N8 2.405(3)
Na6 N9 2.414(3)
Na6 Si9 3.3463(16)
Na6 Si8 3.3542(16)
Na6 Si10 3.3667(17)
Na6 Si7 3.3718(16)
C6 H6A 0.9900
C6 H6B 0.9900
Si6 N7 1.689(3)
Si6 C30 1.882(4)
Si6 C29 1.884(4)
Si6 C28 1.884(4)
Si7 N8 1.689(3)
Si7 C31 1.875(4)
Si7 C33 1.879(4)
Si7 C32 1.881(4)
C7 H7A 0.9800
C7 H7B 0.9800
C7 H7C 0.9800
N9 Si9 1.687(3)
N9 Si10 1.690(3)
C9 H9A 0.9800
C9 H9B 0.9800
C9 H9C 0.9800
Si9 C38 1.875(4)
Si9 C37 1.877(4)
Si9 C39 1.881(4)
N8 Si8 1.690(3)
Si8 C36 1.867(4)
Si8 C35 1.871(4)
Si8 C34 1.880(4)
C8 H8A 0.9800
C8 H8B 0.9800
C8 H8C 0.9800
Si10 C42 1.877(4)
Si10 C41 1.878(4)
Si10 C40 1.880(4)
C10 H10A 0.9800
C10 H10B 0.9800
C10 H10C 0.9800
C11 H11A 0.9800
C11 H11B 0.9800
C11 H11C 0.9800
C12 H12A 0.9800
C12 H12B 0.9800
C12 H12C 0.9800
C13 H13A 0.9800
C13 H13B 0.9800
C13 H13C 0.9800
C16 H16A 0.9800
C16 H16B 0.9800
C16 H16C 0.9800
C15 H15A 0.9800
C15 H15B 0.9800
C15 H15C 0.9800
C14 H14A 0.9800
C14 H14B 0.9800
C14 H14C 0.9800
C18 H18A 0.9800
C18 H18B 0.9800
C18 H18C 0.9800
C17 H17A 0.9800
C17 H17B 0.9800
C17 H17C 0.9800
C25 H25A 0.9800
C25 H25B 0.9800
C25 H25C 0.9800
C24 H24A 0.9800
C24 H24B 0.9800
C24 H24C 0.9800
C23 H23A 0.9800
C23 H23B 0.9800
C23 H23C 0.9800
C22 H22A 0.9800
C22 H22B 0.9800
C22 H22C 0.9800
C21 H21A 0.9800
C21 H21B 0.9800
C21 H21C 0.9800
C20 H20A 0.9800
C20 H20B 0.9800
C20 H20C 0.9800
C19 H19A 0.9800
C19 H19B 0.9800
C19 H19C 0.9800
C26 H26A 0.9800
C26 H26B 0.9800
C26 H26C 0.9800
C27 H27A 0.9800
C27 H27B 0.9800
C27 H27C 0.9800
C28 H28A 0.9800
C28 H28B 0.9800
C28 H28C 0.9800
C29 H29A 0.9800
C29 H29B 0.9800
C29 H29C 0.9800
C31 H31A 0.9800
C31 H31B 0.9800
C31 H31C 0.9800
C32 H32A 0.9800
C32 H32B 0.9800
C32 H32C 0.9800
C33 H33A 0.9800
C33 H33B 0.9800
C33 H33C 0.9800
C34 H34A 0.9800
C34 H34B 0.9800
C34 H34C 0.9800
C35 H35A 0.9800
C35 H35B 0.9800
C35 H35C 0.9800
C36 H36A 0.9800
C36 H36B 0.9800
C36 H36C 0.9800
C37 H37A 0.9800
C37 H37B 0.9800
C37 H37C 0.9800
C38 H38A 0.9800
C38 H38B 0.9800
C38 H38C 0.9800
C39 H39A 0.9800
C39 H39B 0.9800
C39 H39C 0.9800
C40 H40A 0.9800
C40 H40B 0.9800
C40 H40C 0.9800
C41 H41A 0.9800
C41 H41B 0.9800
C41 H41C 0.9800
C42 H42A 0.9800
C42 H42B 0.9800
C42 H42C 0.9800
C30 H30A 0.9800
C30 H30B 0.9800
C30 H30C 0.9800

loop_
_geom_torsion_atom_site_label_1
_geom_torsion_atom_site_label_2
_geom_torsion_atom_site_label_3
_geom_torsion_atom_site_label_4
_geom_torsion
C2 C1 N1 C5 154.0(3)
C2 C1 N1 C3 -81.6(3)
C2 C1 N1 Na1 36.5(3)
C7 N2 C2 C1 169.5(3)
C8 N2 C2 C1 -70.1(4)
Na1 N2 C2 C1 47.9(3)
N1 C1 C2 N2 -61.4(4)
C5 N1 C3 C4 -76.7(4)
C1 N1 C3 C4 158.8(3)
Na1 N1 C3 C4 41.3(3)
C9 N3 C4 C3 -71.7(4)
C10 N3 C4 C3 167.8(3)
Na1 N3 C4 C3 36.7(4)
N1 C3 C4 N3 -54.9(4)
C1 N1 C5 C6 -79.0(4)
C3 N1 C5 C6 157.2(3)
Na1 N1 C5 C6 38.6(4)
C14 Si1 N5 Si2 -164.8(2)
C15 Si1 N5 Si2 75.2(3)
C13 Si1 N5 Si2 -45.6(3)
Na3 Si1 N5 Si2 127.8(3)
Na2 Si1 N5 Si2 -132.0(3)
C14 Si1 N5 Na3 67.42(19)
C15 Si1 N5 Na3 -52.6(2)
C13 Si1 N5 Na3 -173.42(16)
Na2 Si1 N5 Na3 100.18(17)
C14 Si1 N5 Na2 -32.8(2)
C15 Si1 N5 Na2 -152.75(17)
C13 Si1 N5 Na2 86.40(19)
Na3 Si1 N5 Na2 -100.18(17)
C16 Si2 N5 Si1 80.0(2)
C18 Si2 N5 Si1 -42.2(3)
C17 Si2 N5 Si1 -162.1(2)
Na3 Si2 N5 Si1 -129.4(3)
Na2 Si2 N5 Si1 134.3(3)
C16 Si2 N5 Na3 -150.64(17)
C18 Si2 N5 Na3 87.17(19)
C17 Si2 N5 Na3 -32.7(2)
Na2 Si2 N5 Na3 -96.36(15)
C16 Si2 N5 Na2 -54.3(2)
C18 Si2 N5 Na2 -176.47(17)
C17 Si2 N5 Na2 63.7(2)
Na3 Si2 N5 Na2 96.36(15)
C20 Si3 N6 Si4 -160.1(2)
C19 Si3 N6 Si4 -41.3(3)
C21 Si3 N6 Si4 81.2(3)
Na3 Si3 N6 Si4 -131.8(3)
Na4 Si3 N6 Si4 129.9(3)
C20 Si3 N6 Na4 70.0(2)
C19 Si3 N6 Na4 -171.21(18)
C21 Si3 N6 Na4 -48.7(2)
Na3 Si3 N6 Na4 98.28(17)
C20 Si3 N6 Na3 -28.3(2)
C19 Si3 N6 Na3 90.5(2)
C21 Si3 N6 Na3 -146.97(19)
Na4 Si3 N6 Na3 -98.28(17)
C22 Si4 N6 Si3 74.6(3)
C23 Si4 N6 Si3 -167.0(2)
C24 Si4 N6 Si3 -48.2(3)
Na4 Si4 N6 Si3 -133.0(3)
Na3 Si4 N6 Si3 129.7(3)
C22 Si4 N6 Na4 -152.4(2)
C23 Si4 N6 Na4 -34.1(2)
C24 Si4 N6 Na4 84.7(2)
Na3 Si4 N6 Na4 -97.30(17)
C22 Si4 N6 Na3 -55.1(3)
C23 Si4 N6 Na3 63.25(19)
C24 Si4 N6 Na3 -177.95(19)
Na4 Si4 N6 Na3 97.30(17)
C12 N4 C6 C5 -70.3(4)
C11 N4 C6 C5 168.4(3)
Na1 N4 C6 C5 41.7(4)
N1 C5 C6 N4 -57.6(5)
C25 Si5 N7 Si6 -52.7(3)
C26 Si5 N7 Si6 -172.0(2)
C27 Si5 N7 Si6 70.5(3)
Na4 Si5 N7 Si6 -125.8(3)
Na5 Si5 N7 Si6 135.9(3)
C25 Si5 N7 Na4 73.0(2)
C26 Si5 N7 Na4 -46.2(2)
C27 Si5 N7 Na4 -163.7(2)
Na5 Si5 N7 Na4 -98.30(16)
C25 Si5 N7 Na5 171.34(19)
C26 Si5 N7 Na5 52.1(2)
C27 Si5 N7 Na5 -65.4(3)
Na4 Si5 N7 Na5 98.30(16)
C30 Si6 N7 Si5 -54.8(3)
C29 Si6 N7 Si5 -173.5(2)
C28 Si6 N7 Si5 67.1(3)
Na4 Si6 N7 Si5 125.2(3)
Na5 Si6 N7 Si5 -135.9(3)
C30 Si6 N7 Na4 180.00(17)
C29 Si6 N7 Na4 61.28(19)
C28 Si6 N7 Na4 -58.2(2)
Na5 Si6 N7 Na4 98.90(16)
C30 Si6 N7 Na5 81.1(2)
C29 Si6 N7 Na5 -37.6(2)
C28 Si6 N7 Na5 -157.05(17)
Na4 Si6 N7 Na5 -98.90(16)
C10 N3 C9 Na1 -124.1(3)
C4 N3 C9 Na1 115.3(3)
Si10 N9 Si9 C38 -164.5(2)
Na2 N9 Si9 C38 64.4(2)
Na6 N9 Si9 C38 -33.5(2)
Si10 N9 Si9 C37 -44.1(3)
Na2 N9 Si9 C37 -175.17(18)
Na6 N9 Si9 C37 86.9(2)
Si10 N9 Si9 C39 77.7(2)
Na2 N9 Si9 C39 -53.4(2)
Na6 N9 Si9 C39 -151.33(16)
Si10 N9 Si9 Na2 131.1(3)
Na6 N9 Si9 Na2 -97.92(15)
Si10 N9 Si9 Na6 -131.0(3)
Na2 N9 Si9 Na6 97.92(15)
C31 Si7 N8 Si8 -164.0(2)
C33 Si7 N8 Si8 -45.2(3)
C32 Si7 N8 Si8 78.1(3)
Na6 Si7 N8 Si8 131.3(3)
Na5 Si7 N8 Si8 -129.3(3)
C31 Si7 N8 Na5 -34.8(2)
C33 Si7 N8 Na5 84.1(2)
C32 Si7 N8 Na5 -152.69(19)
Na6 Si7 N8 Na5 -99.47(17)
C31 Si7 N8 Na6 64.7(2)
C33 Si7 N8 Na6 -176.48(19)
C32 Si7 N8 Na6 -53.2(2)
Na5 Si7 N8 Na6 99.47(17)
Si7 N8 Si8 C36 -39.0(3)
Na5 N8 Si8 C36 -169.56(19)
Na6 N8 Si8 C36 92.6(2)
Si7 N8 Si8 C35 82.9(3)
Na5 N8 Si8 C35 -47.6(2)
Na6 N8 Si8 C35 -145.46(18)
Si7 N8 Si8 C34 -158.7(2)
Na5 N8 Si8 C34 70.8(2)
Na6 N8 Si8 C34 -27.0(2)
Si7 N8 Si8 Na5 130.6(3)
Na6 N8 Si8 Na5 -97.81(16)
Si7 N8 Si8 Na6 -131.6(3)
Na5 N8 Si8 Na6 97.81(16)
Si9 N9 Si10 C42 -165.7(2)
Na2 N9 Si10 C42 -36.41(19)
Na6 N9 Si10 C42 63.61(18)
Si9 N9 Si10 C41 -46.6(3)
Na2 N9 Si10 C41 82.8(2)
Na6 N9 Si10 C41 -177.22(19)
Si9 N9 Si10 C40 76.0(3)
Na2 N9 Si10 C40 -154.71(18)
Na6 N9 Si10 C40 -54.7(2)
Si9 N9 Si10 Na6 130.7(3)
Na2 N9 Si10 Na6 -100.01(17)
Si9 N9 Si10 Na2 -129.3(3)
Na6 N9 Si10 Na2 100.01(17)
C11 N4 C12 Na1 -123.1(3)
C6 N4 C12 Na1 114.8(3)
